data_1000298
loop_
_publ_author_name
'Crosnier, M P'
'Guyomard, D'
'Verbaere, A'
'Piffard, Y'

_publ_section_title
;
KSbOSiO~4~: a new isomorphous derivative of KTiOPO~4~
;
_journal_coden_ASTM EJSCE5
_journal_name_full
;
European Journal of Solid State Inorganic Chemistry
;
_journal_page_first 845
_journal_page_last 854
_journal_volume 27
_journal_year 1990
_chemical_formula_structural 'K Sb O (Si O4)'
_chemical_formula_sum 'K O5 Sb Si'
_chemical_name_systematic 'Potassium antimony(V) oxide silicate'
_space_group_IT_number 33
_symmetry_cell_setting orthorhombic
_symmetry_Int_Tables_number 33
_symmetry_space_group_name_Hall 'P 2c -2n'
_symmetry_space_group_name_H-M 'P n a 21'
_cell_angle_alpha 90
_cell_angle_beta 90
_cell_angle_gamma 90
_cell_formula_units_Z 8
_cell_length_a 13.005(1)
_cell_length_b 6.4748(6)
_cell_length_c 10.614(1)
_cell_volume 893.7
_refine_ls_R_factor_all 0.026
_cod_database_code 1000298

loop_
_symmetry_equiv_pos_as_xyz
x,y,z
-x,-y,1/2+z
1/2-x,1/2+y,1/2+z
1/2+x,1/2-y,z

loop_
_atom_site_aniso_label
_atom_site_aniso_U_11
_atom_site_aniso_U_12
_atom_site_aniso_U_13
_atom_site_aniso_U_22
_atom_site_aniso_U_23
_atom_site_aniso_U_33
Sb1 0.0057(1) 0.0005(8) 0.0007(5) 0.0069(1) 0.0008(2) 0.0043(1)
Sb2 0.0057(1) -0.0004(2) 0.0003(2) 0.0074(1) -0.0002(2) 0.0044(1)
Si1 0.0060(6) -0.002(2) -0.0001(7) 0.0086(6) -0.002(3) 0.0063(6)
Si2 0.0081(6) .000(2) 0.005(2) 0.0060(6) -0.0001(8) 0.0062(6)
K1 0.024(1) 0.0064(9) 0.0068(9) 0.015(1) 0.0049(9) 0.032(1)
K2 0.0138(9) 0.0060(9) 0.0001(9) 0.024(1) 0.003(1) 0.036(1)

loop_
_atom_site_label
_atom_site_type_symbol
_atom_site_symmetry_multiplicity
_atom_site_Wyckoff_symbol
_atom_site_fract_x
_atom_site_fract_y
_atom_site_fract_z
_atom_site_occupancy
_atom_site_attached_hydrogens
_atom_site_calc_flag
Sb1 Sb5+ 4 a 0.38119(1) 0.5002(2) 0. 1. 0 d
Sb2 Sb5+ 4 a 0.24768(7) 0.2526(2) 0.2488(2) 1. 0 d
Si1 Si4+ 4 a 0.4998(4) 0.3271(3) 0.2488(8) 1. 0 d
Si2 Si4+ 4 a 0.1815(1) 0.5039(9) 0.4994(7) 1. 0 d
K1 K1+ 4 a 0.3816(2) 0.7766(4) 0.3107(2) 1. 0 d
K2 K1+ 4 a 0.1073(2) 0.6962(4) 0.0656(3) 1. 0 d
O1 O2- 4 a 0.4846(5) 0.491(1) 0.1344(6) 1. 0 d
O2 O2- 4 a 0.5082(4) 0.4661(8) 0.3765(5) 1. 0 d
O3 O2- 4 a 0.3966(4) 0.1834(9) 0.2677(5) 1. 0 d
O4 O2- 4 a 0.5993(5) 0.194(1) 0.2318(6) 1. 0 d
O5 O2- 4 a 0.1112(5) 0.303(1) 0.5314(5) 1. 0 d
O6 O2- 4 a 0.1077(5) 0.6979(9) 0.4723(5) 1. 0 d
O7 O2- 4 a 0.2558(5) 0.5380(9) 0.6188(5) 1. 0 d
O8 O2- 4 a 0.2626(5) 0.452(1) 0.3849(6) 1. 0 d
O9 O2- 4 a 0.2229(4) 0.980(1) 0.6322(5) 1. 0 d
O10 O2- 4 a 0.2286(4) 0.0390(9) 0.3777(5) 1. 0 d

loop_
_atom_type_symbol
_atom_type_oxidation_number
Sb5+ 5.000
Si4+ 4.000
K1+ 1.000
O2- -2.000
